data_4323095
loop_
_publ_author_name
'Paola B. Arimondo'
'Fausto Calderazzo'
'Ralph Hiemeyer'
'C\"acilia Maichle-M\"ossmer'
'Fabio Marchetti'
'Guido Pampaloni'
'Joachim Str\"ahle'

_publ_contact_author
;
        Guido Pampaloni
        Dipartimento di Chimica e Chimica Industriale
        Universita' di Pisa
        Via Risorgimento, 35
        56126 Pisa
        Italy
;
_publ_contact_author_email pampa@dcci.unipi.it
_publ_contact_author_fax '050 20237'
_publ_contact_author_phone '050 918221'
_publ_section_title
;
 Synthesis and Crystal Structure of a Self-Assembled, Octanuclear
 Oxo-Tantalum(V) Derivative Containing the First Example of a Transition
 Metal M8(\m-O)12 Cage
;
_journal_name_full 'Inorganic Chemistry'
_journal_page_first 5507
_journal_page_last 5511
_journal_paper_doi 10.1021/ic980408l
_journal_volume 37
_journal_year 1998
_chemical_formula_moiety 'Ta8 (*mu*2-O)12 (O2CN(C2H5)2)16'
_chemical_formula_sum 'C80 H160 N16 O44 Ta8'
_chemical_formula_weight 1748.92
_chemical_name_systematic
; 
 Hexadeca-N,N-diethylcarbamate-dodeca*mu*2-oxo-octatantalum(V) 
;
_space_group_IT_number 2
_symmetry_cell_setting triclinic
_symmetry_space_group_name_Hall '-P 1'
_symmetry_space_group_name_H-M 'P -1'
_atom_sites_solution_hydrogens geom
_atom_sites_solution_primary direct
_atom_sites_solution_secondary difmap
_audit_creation_method SHELXL-97
_cell_angle_alpha 101.53(4)
_cell_angle_beta 107.51(5)
_cell_angle_gamma 118.80(3)
_cell_formula_units_Z 1
_cell_length_a 15.440(3)
_cell_length_b 15.7109(10)
_cell_length_c 16.090(2)
_cell_measurement_reflns_used 25
_cell_measurement_temperature 293(2)
_cell_measurement_theta_max 13
_cell_measurement_theta_min 8
_cell_volume 2971(3)
_computing_structure_refinement 'SHELXL-97 (Sheldrick, 1997)'
_computing_structure_solution 'SHELXS-97 (Sheldrick, 1990)'
_diffrn_ambient_temperature 293(2)
_diffrn_measured_fraction_theta_full 0.997
_diffrn_measured_fraction_theta_max 0.997
_diffrn_measurement_device_type 'Enraf Nonius CAD 4'
_diffrn_measurement_method *omega*-scan
_diffrn_radiation_monochromator graphite
_diffrn_radiation_source 'fine-focus sealed tube'
_diffrn_radiation_type Mo-K*alpha*
_diffrn_radiation_wavelength 0.70930
_diffrn_reflns_av_R_equivalents 0.0243
_diffrn_reflns_av_sigmaI/netI 0.0270
_diffrn_reflns_limit_h_max 19
_diffrn_reflns_limit_h_min -1
_diffrn_reflns_limit_k_max 18
_diffrn_reflns_limit_k_min -20
_diffrn_reflns_limit_l_max 19
_diffrn_reflns_limit_l_min -20
_diffrn_reflns_number 14376
_diffrn_reflns_theta_full 26.92
_diffrn_reflns_theta_max 26.92
_diffrn_reflns_theta_min 3.01
_diffrn_standards_decay_% '< 1.0'
_diffrn_standards_interval_time '1 h'
_diffrn_standards_number 3
_exptl_absorpt_coefficient_mu 7.416
_exptl_absorpt_correction_type DIFABS
_exptl_crystal_colour 'Pale yellow'
_exptl_crystal_density_diffrn 1.955
_exptl_crystal_density_method 'not measured'
_exptl_crystal_description Prism
_exptl_crystal_F_000 1688
_exptl_crystal_size_max '0.3 mm'
_exptl_crystal_size_mid '0.2 mm'
_exptl_crystal_size_min '0.2 mm'
_refine_diff_density_max 1.500
_refine_diff_density_min -1.860
_refine_diff_density_rms 0.166
_refine_ls_extinction_method none
_refine_ls_goodness_of_fit_ref 1.100
_refine_ls_hydrogen_treatment mixed
_refine_ls_matrix_type full
_refine_ls_number_parameters 667
_refine_ls_number_reflns 12921
_refine_ls_number_restraints 0
_refine_ls_restrained_S_all 1.100
_refine_ls_R_factor_all 0.0523
_refine_ls_R_factor_gt 0.0350
_refine_ls_shift/su_max 0.203
_refine_ls_shift/su_mean 0.014
_refine_ls_structure_factor_coef Fsqd
_refine_ls_weighting_details 'w=1/[\s^2^(Fo^2^)+(0.0376P)^2^+13.4220P] where P=(Fo^2^+2Fc^2^)/3'
_refine_ls_weighting_scheme calc
_refine_ls_wR_factor_gt 0.0798
_refine_ls_wR_factor_ref 0.0889
_reflns_number_gt 10132
_reflns_number_total 12921
_reflns_threshold_expression >2sigma(I)
_cod_data_source_file ic980408l.cif
_cod_data_source_block tanca
_cod_depositor_comments
;
The following automatic conversions were performed:

'_refine_ls_weighting_scheme' value 'calc
w=1/[\s^2^(Fo^2^)+(0.0376P)^2^+13.4220P] where P=(Fo^2^+2Fc^2^)/3'
was changed to 'calc'. New tag '_refine_ls_weighting_details' was
created. The value of the new tag was set to
'w=1/[\s^2^(Fo^2^)+(0.0376P)^2^+13.4220P] where P=(Fo^2^+2Fc^2^)/3'.

Automatic conversion script
Id: cif_fix_values 3143 2015-03-26 13:38:13Z robertas 
;
_cod_original_cell_volume 2971.4(7)
_cod_database_code 4323095

loop_
_symmetry_equiv_pos_as_xyz
'x, y, z'
'-x, -y, -z'

loop_
_atom_site_label
_atom_site_type_symbol
_atom_site_fract_x
_atom_site_fract_y
_atom_site_fract_z
_atom_site_U_iso_or_equiv
_atom_site_adp_type
_atom_site_occupancy
_atom_site_calc_flag
_atom_site_refinement_flags
_atom_site_disorder_assembly
_atom_site_disorder_group
Ta1 Ta 0.257303(19) 0.094418(19) 0.107242(17) 0.02290(6) Uani 1 d . . .
Ta2 Ta 0.127316(19) 0.220340(18) 0.170769(17) 0.02276(6) Uani 1 d . . .
Ta3 Ta -0.10092(2) -0.027361(19) 0.145002(17) 0.02474(7) Uani 1 d . . .
Ta4 Ta 0.02998(2) -0.153249(19) 0.082090(18) 0.02401(7) Uani 1 d . . .
O1 O 0.2327(3) 0.1977(3) 0.1559(3) 0.0242(9) Uani 1 d . . .
O2 O 0.0084(3) 0.0747(3) 0.1202(3) 0.0221(8) Uani 1 d . . .
O3 O -0.0587(3) -0.1214(3) 0.1235(3) 0.0281(9) Uani 1 d . . .
O4 O 0.1124(3) -0.0202(3) 0.0765(3) 0.0239(9) Uani 1 d . . .
O5 O 0.2173(3) 0.0918(3) -0.0165(3) 0.0264(9) Uani 1 d . . .
O6 O 0.0735(3) 0.2283(3) 0.0500(3) 0.0274(9) Uani 1 d . . .
O11 O 0.2817(4) -0.0231(3) 0.0651(4) 0.0335(10) Uani 1 d . . .
O12 O 0.1417(4) -0.1759(4) 0.0541(4) 0.0367(11) Uani 1 d . . .
C10 C 0.2353(5) -0.1201(6) 0.0535(5) 0.0374(16) Uani 1 d . . .
N1 N 0.2855(6) -0.1656(5) 0.0427(7) 0.061(2) Uani 1 d . . .
C11 C 0.3867(9) -0.1114(9) 0.0276(11) 0.087(4) Uani 1 d . . .
H11A H 0.3825 -0.1626 -0.0215 0.104 Uiso 1 calc R . .
H11B H 0.3910 -0.0560 0.0072 0.104 Uiso 1 calc R . .
C12 C 0.4867(11) -0.0641(11) 0.1197(11) 0.116(5) Uani 1 d . . .
H12A H 0.5525 -0.0290 0.1117 0.173 Uiso 1 calc R . .
H12B H 0.4819 -0.1195 0.1392 0.173 Uiso 1 calc R . .
H12C H 0.4903 -0.0134 0.1678 0.173 Uiso 1 calc R . .
C13 C 0.2412(8) -0.2761(8) 0.0435(8) 0.061(2) Uani 1 d . . .
H13A H 0.3028 -0.2798 0.0754 0.074 Uiso 1 calc R . .
H13B H 0.1971 -0.2897 0.0776 0.074 Uiso 1 calc R . .
C14 C 0.1726(13) -0.3548(10) -0.0555(10) 0.116(5) Uani 1 d . . .
H14A H 0.1438 -0.4249 -0.0569 0.174 Uiso 1 calc R . .
H14B H 0.2171 -0.3408 -0.0885 0.174 Uiso 1 calc R . .
H14C H 0.1119 -0.3507 -0.0862 0.174 Uiso 1 calc R . .
O21 O 0.3025(4) 0.0800(4) 0.2384(3) 0.0338(11) Uani 1 d . . .
O22 O 0.1572(4) -0.0714(4) 0.2251(3) 0.0379(12) Uani 1 d . . .
C20 C 0.2596(5) 0.0094(5) 0.2687(5) 0.0308(14) Uani 1 d . . .
N2 N 0.3246(5) 0.0218(5) 0.3542(4) 0.0376(14) Uani 1 d . . .
C21 C 0.4423(6) 0.1091(7) 0.4073(5) 0.0467(19) Uani 1 d . . .
H21A H 0.4651 0.1304 0.4753 0.056 Uiso 1 calc R . .
H21B H 0.4539 0.1696 0.3929 0.056 Uiso 1 calc R . .
C22 C 0.5136(9) 0.0790(11) 0.3837(9) 0.087(4) Uani 1 d . . .
H22A H 0.5905 0.1387 0.4202 0.131 Uiso 1 calc R . .
H22B H 0.4924 0.0592 0.3167 0.131 Uiso 1 calc R . .
H22C H 0.5035 0.0199 0.3990 0.131 Uiso 1 calc R . .
C23 C 0.2790(7) -0.0585(7) 0.3934(6) 0.049(2) Uani 1 d . . .
H23A H 0.3367 -0.0654 0.4283 0.059 Uiso 1 calc R . .
H23B H 0.2184 -0.1272 0.3409 0.059 Uiso 1 calc R . .
C24 C 0.2373(12) -0.0282(10) 0.4584(10) 0.099(5) Uani 1 d . . .
H24A H 0.2087 -0.0817 0.4822 0.149 Uiso 1 calc R . .
H24B H 0.1791 -0.0226 0.4236 0.149 Uiso 1 calc R . .
H24C H 0.2974 0.0392 0.5110 0.149 Uiso 1 calc R . .
O31 O 0.1706(4) 0.2081(4) 0.3012(3) 0.0361(11) Uani 1 d . . .
O32 O 0.0211(4) 0.0604(4) 0.2873(3) 0.0363(11) Uani 1 d . . .
C30 C 0.1159(5) 0.1507(5) 0.3380(4) 0.0300(14) Uani 1 d . . .
N3 N 0.1619(5) 0.1858(5) 0.4321(4) 0.0351(13) Uani 1 d . . .
C31 C 0.2690(6) 0.2907(6) 0.4920(5) 0.0419(17) Uani 1 d . . .
H31A H 0.2703 0.3226 0.5510 0.050 Uiso 1 calc R . .
H31B H 0.2765 0.3370 0.4587 0.050 Uiso 1 calc R . .
C32 C 0.3670(8) 0.2820(9) 0.5155(9) 0.081(3) Uani 1 d . . .
H32A H 0.4355 0.3517 0.5546 0.121 Uiso 1 calc R . .
H32B H 0.3667 0.2516 0.4573 0.121 Uiso 1 calc R . .
H32C H 0.3605 0.2372 0.5495 0.121 Uiso 1 calc R . .
C33 C 0.1035(7) 0.1248(6) 0.4792(5) 0.0434(18) Uani 1 d . . .
H33A H 0.1579 0.1337 0.5363 0.052 Uiso 1 calc R . .
H33B H 0.0541 0.0497 0.4364 0.052 Uiso 1 calc R . .
C34 C 0.0376(11) 0.1585(10) 0.5059(9) 0.085(4) Uani 1 d . . .
H34A H 0.0015 0.1165 0.5362 0.127 Uiso 1 calc R . .
H34B H -0.0176 0.1484 0.4495 0.127 Uiso 1 calc R . .
H34C H 0.0862 0.2324 0.5494 0.127 Uiso 1 calc R . .
O41 O 0.0187(4) 0.2454(4) 0.2070(3) 0.0349(11) Uani 1 d . . .
O42 O -0.1334(4) 0.0869(4) 0.1764(4) 0.0363(11) Uani 1 d . . .
C40 C -0.0751(5) 0.1882(5) 0.2083(4) 0.0287(13) Uani 1 d . . .
N4 N -0.1124(5) 0.2399(5) 0.2447(4) 0.0332(12) Uani 1 d . . .
C41 C -0.0421(7) 0.3555(6) 0.2924(6) 0.0451(18) Uani 1 d . . .
H41A H -0.0889 0.3803 0.2912 0.054 Uiso 1 calc R . .
H41B H -0.0025 0.3842 0.2573 0.054 Uiso 1 calc R . .
C42 C 0.0423(10) 0.3982(8) 0.3959(7) 0.081(3) Uani 1 d . . .
H42A H 0.0864 0.4746 0.4238 0.122 Uiso 1 calc R . .
H42B H 0.0900 0.3752 0.3976 0.122 Uiso 1 calc R . .
H42C H 0.0036 0.3714 0.4315 0.122 Uiso 1 calc R . .
C43 C -0.2213(6) 0.1777(7) 0.2425(6) 0.0469(19) Uani 1 d . . .
H43A H -0.2707 0.1127 0.1842 0.056 Uiso 1 calc R . .
H43B H -0.2527 0.2184 0.2401 0.056 Uiso 1 calc R . .
C44 C -0.2190(9) 0.1488(11) 0.3248(9) 0.093(4) Uani 1 d . . .
H44A H -0.2932 0.1084 0.3178 0.140 Uiso 1 calc R . .
H44B H -0.1721 0.2125 0.3830 0.140 Uiso 1 calc R . .
H44C H -0.1901 0.1067 0.3270 0.140 Uiso 1 calc R . .
O51 O 0.4176(3) 0.1996(4) 0.1609(3) 0.0325(10) Uani 1 d . . .
O52 O 0.5685(5) 0.2016(6) 0.2061(6) 0.091(3) Uani 1 d . . .
C50 C 0.5206(6) 0.2392(6) 0.2232(6) 0.0445(19) Uani 1 d . . .
N5 N 0.5673(6) 0.3242(6) 0.3035(6) 0.065(2) Uani 1 d . . .
C51 C 0.5106(10) 0.4040(14) 0.2991(11) 0.136(8) Uani 1 d . . .
H51A H 0.5654 0.4805 0.3254 0.163 Uiso 1 calc R . .
H51B H 0.4475 0.3775 0.2389 0.163 Uiso 1 calc R . .
C52 C 0.4878(18) 0.3683(16) 0.3561(16) 0.227(17) Uani 1 d . . .
H52A H 0.4497 0.3933 0.3784 0.341 Uiso 1 calc R . .
H52B H 0.5552 0.3917 0.4094 0.341 Uiso 1 calc R . .
H52C H 0.4406 0.2918 0.3254 0.341 Uiso 1 calc R . .
C53 C 0.6835(8) 0.3761(10) 0.3768(7) 0.079(3) Uani 1 d . . .
H53A H 0.6953 0.4153 0.4387 0.095 Uiso 1 calc R . .
H53B H 0.6965 0.3224 0.3818 0.095 Uiso 1 calc R . .
C54 C 0.7613(9) 0.4495(11) 0.3489(9) 0.100(5) Uani 1 d . . .
H54A H 0.8366 0.4832 0.3960 0.149 Uiso 1 calc R . .
H54B H 0.7484 0.5028 0.3446 0.149 Uiso 1 calc R . .
H54C H 0.7496 0.4102 0.2879 0.149 Uiso 1 calc R . .
O61 O 0.2316(4) 0.3749(3) 0.2423(3) 0.0296(10) Uani 1 d . . .
O62 O 0.3065(7) 0.4877(5) 0.3924(4) 0.072(2) Uani 1 d . . .
C60 C 0.2630(6) 0.4651(5) 0.3088(5) 0.0384(16) Uani 1 d . . .
N6 N 0.2428(7) 0.5263(5) 0.2713(5) 0.059(2) Uani 1 d . . .
C61 C 0.1606(14) 0.4853(10) 0.1639(10) 0.095(5) Uani 1 d . . .
H61A H 0.0993 0.4107 0.1383 0.113 Uiso 1 calc R . .
H61B H 0.1308 0.5269 0.1565 0.113 Uiso 1 calc R . .
C62 C 0.2229(12) 0.4986(11) 0.1230(14) 0.137(7) Uani 1 d . . .
H62A H 0.1798 0.4756 0.0558 0.206 Uiso 1 calc R . .
H62B H 0.2521 0.4575 0.1322 0.206 Uiso 1 calc R . .
H62C H 0.2833 0.5727 0.1504 0.206 Uiso 1 calc R . .
C63 C 0.2724(10) 0.6274(7) 0.3346(8) 0.076(3) Uani 1 d . . .
H63A H 0.2051 0.6244 0.3200 0.091 Uiso 1 calc R . .
H63B H 0.3023 0.6351 0.4001 0.091 Uiso 1 calc R . .
C64 C 0.3532(10) 0.7214(8) 0.3279(8) 0.092(4) Uani 1 d . . .
H64A H 0.3679 0.7839 0.3715 0.138 Uiso 1 calc R . .
H64B H 0.3237 0.7158 0.2638 0.138 Uiso 1 calc R . .
H64C H 0.4211 0.7265 0.3440 0.138 Uiso 1 calc R . .
O71 O -0.2050(4) -0.1081(4) 0.1888(3) 0.0355(11) Uani 1 d . . .
O72 O -0.2270(7) -0.1213(8) 0.3168(5) 0.108(3) Uani 1 d . . .
C70 C -0.2663(7) -0.1502(7) 0.2301(6) 0.052(2) Uani 1 d . . .
N7 N -0.3733(6) -0.2245(8) 0.1700(6) 0.081(3) Uani 1 d . . .
C71 C -0.4214(9) -0.2506(11) 0.0649(9) 0.097(5) Uani 1 d . . .
H71A H -0.4992 -0.2766 0.0403 0.116 Uiso 1 calc R . .
H71B H -0.3824 -0.1860 0.0556 0.116 Uiso 1 calc R . .
C72 C -0.4138(18) -0.3271(13) 0.0133(15) 0.181(10) Uani 1 d . . .
H72A H -0.4455 -0.3410 -0.0533 0.271 Uiso 1 calc R . .
H72B H -0.4537 -0.3917 0.0211 0.271 Uiso 1 calc R . .
H72C H -0.3369 -0.3011 0.0364 0.271 Uiso 1 calc R . .
C73 C -0.4489(10) -0.2754(11) 0.2100(10) 0.095(4) Uani 1 d . . .
H73A H -0.4204 -0.2252 0.2738 0.114 Uiso 1 calc R . .
H73B H -0.5216 -0.2930 0.1708 0.114 Uiso 1 calc R . .
C74 C -0.4608(16) -0.3703(14) 0.2147(13) 0.153(8) Uani 1 d . . .
H74A H -0.5107 -0.4005 0.2409 0.229 Uiso 1 calc R . .
H74B H -0.3894 -0.3532 0.2546 0.229 Uiso 1 calc R . .
H74C H -0.4904 -0.4210 0.1515 0.229 Uiso 1 calc R . .
O81 O -0.0164(4) -0.2775(3) 0.1126(3) 0.0323(10) Uani 1 d . . .
O82 O 0.0942(5) -0.3247(5) 0.1814(5) 0.0548(15) Uani 1 d . . .
C80 C 0.0162(6) -0.3179(5) 0.1715(5) 0.0322(14) Uani 1 d . . .
N8 N -0.0451(6) -0.3517(6) 0.2163(5) 0.0537(18) Uani 1 d . . .
C81 C -0.1352(10) -0.3370(11) 0.2083(9) 0.084(4) Uani 1 d . . .
H81A H -0.1178 -0.2745 0.1954 0.100 Uiso 1 calc R . .
H81B H -0.1371 -0.3241 0.2690 0.100 Uiso 1 calc R . .
C82 C -0.2473(11) -0.4306(15) 0.1315(12) 0.135(7) Uani 1 d . . .
H82A H -0.3019 -0.4167 0.1296 0.202 Uiso 1 calc R . .
H82B H -0.2659 -0.4925 0.1445 0.202 Uiso 1 calc R . .
H82C H -0.2465 -0.4428 0.0709 0.202 Uiso 1 calc R . .
C83 C -0.0239(8) -0.4060(8) 0.2746(7) 0.058(2) Uani 1 d . . .
H83A H 0.0079 -0.4391 0.2505 0.069 Uiso 1 calc R . .
H83B H -0.0942 -0.4621 0.2681 0.069 Uiso 1 calc R . .
C84 C 0.0554(11) -0.3316(9) 0.3810(7) 0.079(3) Uani 1 d . . .
H84A H 0.0662 -0.3719 0.4154 0.118 Uiso 1 calc R . .
H84B H 0.0237 -0.2999 0.4059 0.118 Uiso 1 calc R . .
H84C H 0.1258 -0.2767 0.3881 0.118 Uiso 1 calc R . .

loop_
_atom_site_aniso_label
_atom_site_aniso_U_11
_atom_site_aniso_U_22
_atom_site_aniso_U_33
_atom_site_aniso_U_23
_atom_site_aniso_U_13
_atom_site_aniso_U_12
Ta1 0.02017(12) 0.02318(12) 0.02481(12) 0.00963(10) 0.00920(9) 0.01301(10)
Ta2 0.02372(12) 0.02128(12) 0.02178(12) 0.00674(9) 0.01047(9) 0.01291(10)
Ta3 0.02533(12) 0.02527(13) 0.02281(12) 0.00917(10) 0.01308(10) 0.01331(10)
Ta4 0.02350(12) 0.02298(12) 0.02549(13) 0.01186(10) 0.00929(10) 0.01392(10)
O1 0.022(2) 0.024(2) 0.025(2) 0.0100(17) 0.0095(17) 0.0132(17)
O2 0.027(2) 0.022(2) 0.0185(19) 0.0070(16) 0.0103(16) 0.0161(17)
O3 0.029(2) 0.027(2) 0.031(2) 0.0130(19) 0.0169(19) 0.0158(19)
O4 0.025(2) 0.025(2) 0.022(2) 0.0113(17) 0.0089(17) 0.0149(18)
O5 0.025(2) 0.025(2) 0.030(2) 0.0123(18) 0.0146(18) 0.0134(18)
O6 0.025(2) 0.023(2) 0.033(2) 0.0133(18) 0.0123(18) 0.0137(18)
O11 0.033(2) 0.025(2) 0.050(3) 0.015(2) 0.023(2) 0.020(2)
O12 0.033(2) 0.030(2) 0.062(3) 0.023(2) 0.027(2) 0.023(2)
C10 0.026(3) 0.036(4) 0.046(4) 0.015(3) 0.013(3) 0.018(3)
N1 0.046(4) 0.036(4) 0.120(7) 0.029(4) 0.050(4) 0.030(3)
C11 0.069(7) 0.066(7) 0.159(13) 0.048(8) 0.072(8) 0.050(6)
C12 0.087(9) 0.090(10) 0.126(13) 0.014(9) 0.044(9) 0.037(8)
C13 0.057(5) 0.063(6) 0.085(7) 0.033(5) 0.036(5) 0.045(5)
C14 0.138(13) 0.078(9) 0.099(11) 0.010(8) 0.032(9) 0.065(9)
O21 0.027(2) 0.038(3) 0.030(2) 0.018(2) 0.0079(19) 0.017(2)
O22 0.030(2) 0.035(3) 0.030(2) 0.018(2) 0.0050(19) 0.010(2)
C20 0.029(3) 0.029(3) 0.027(3) 0.013(3) 0.007(3) 0.015(3)
N2 0.035(3) 0.045(3) 0.030(3) 0.019(3) 0.009(2) 0.024(3)
C21 0.039(4) 0.059(5) 0.035(4) 0.020(4) 0.009(3) 0.029(4)
C22 0.058(6) 0.121(10) 0.097(9) 0.055(8) 0.033(6) 0.059(7)
C23 0.049(4) 0.055(5) 0.034(4) 0.027(4) 0.013(3) 0.026(4)
C24 0.151(12) 0.089(9) 0.131(12) 0.073(9) 0.116(11) 0.077(9)
O31 0.031(2) 0.036(3) 0.025(2) 0.011(2) 0.0105(19) 0.011(2)
O32 0.036(3) 0.038(3) 0.022(2) 0.012(2) 0.0120(19) 0.014(2)
C30 0.033(3) 0.031(3) 0.023(3) 0.009(3) 0.009(3) 0.019(3)
N3 0.036(3) 0.036(3) 0.025(3) 0.012(2) 0.010(2) 0.017(3)
C31 0.048(4) 0.046(4) 0.022(3) 0.007(3) 0.015(3) 0.024(4)
C32 0.043(5) 0.067(7) 0.092(8) 0.008(6) 0.009(5) 0.028(5)
C33 0.057(5) 0.051(4) 0.026(3) 0.020(3) 0.021(3) 0.031(4)
C34 0.114(10) 0.104(9) 0.100(9) 0.059(8) 0.088(8) 0.076(8)
O41 0.037(3) 0.026(2) 0.043(3) 0.008(2) 0.024(2) 0.017(2)
O42 0.029(2) 0.032(2) 0.046(3) 0.010(2) 0.022(2) 0.016(2)
C40 0.036(3) 0.034(3) 0.023(3) 0.010(3) 0.016(3) 0.024(3)
N4 0.037(3) 0.039(3) 0.036(3) 0.014(3) 0.022(3) 0.028(3)
C41 0.057(5) 0.036(4) 0.056(5) 0.017(4) 0.033(4) 0.032(4)
C42 0.089(8) 0.050(6) 0.051(6) 0.004(4) 0.018(5) 0.020(5)
C43 0.033(4) 0.053(5) 0.061(5) 0.015(4) 0.027(4) 0.029(4)
C44 0.058(6) 0.124(11) 0.086(8) 0.055(8) 0.047(6) 0.034(7)
O51 0.022(2) 0.034(2) 0.036(3) 0.014(2) 0.0094(19) 0.0153(19)
O52 0.032(3) 0.064(4) 0.130(7) -0.009(4) 0.009(4) 0.032(3)
C50 0.021(3) 0.036(4) 0.058(5) 0.007(3) 0.010(3) 0.014(3)
N5 0.028(3) 0.064(5) 0.059(5) -0.011(4) 0.006(3) 0.020(3)
C51 0.044(6) 0.136(14) 0.091(11) -0.036(10) 0.021(7) 0.001(8)
C52 0.140(18) 0.138(16) 0.17(2) 0.095(16) -0.063(15) -0.006(13)
C53 0.044(5) 0.102(8) 0.039(5) 0.007(5) 0.009(4) 0.023(5)
C54 0.055(6) 0.119(11) 0.076(8) 0.006(7) 0.027(6) 0.034(7)
O61 0.031(2) 0.021(2) 0.031(2) 0.0053(18) 0.0126(19) 0.0142(19)
O62 0.115(6) 0.054(4) 0.030(3) 0.003(3) 0.017(3) 0.053(4)
C60 0.040(4) 0.025(3) 0.035(4) 0.003(3) 0.013(3) 0.015(3)
N6 0.082(5) 0.040(4) 0.045(4) 0.011(3) 0.017(4) 0.039(4)
C61 0.159(14) 0.056(7) 0.117(11) 0.046(7) 0.093(11) 0.072(9)
C62 0.090(10) 0.059(8) 0.193(19) 0.053(10) 0.018(11) 0.025(7)
C63 0.104(8) 0.048(5) 0.078(7) 0.017(5) 0.034(6) 0.054(6)
C64 0.099(9) 0.043(5) 0.076(8) -0.003(5) 0.012(7) 0.031(6)
O71 0.033(2) 0.039(3) 0.033(2) 0.017(2) 0.022(2) 0.015(2)
O72 0.083(5) 0.134(7) 0.043(4) 0.047(5) 0.030(4) 0.019(5)
C70 0.052(5) 0.065(5) 0.046(5) 0.031(4) 0.034(4) 0.028(4)
N7 0.046(4) 0.098(7) 0.065(5) 0.043(5) 0.034(4) 0.012(4)
C71 0.050(6) 0.089(9) 0.078(8) 0.025(7) 0.025(6) -0.001(6)
C72 0.22(2) 0.077(11) 0.17(2) 0.069(13) 0.063(17) 0.046(13)
C73 0.069(7) 0.110(10) 0.096(9) 0.060(8) 0.053(7) 0.029(7)
C74 0.167(17) 0.118(14) 0.149(17) 0.077(13) 0.090(14) 0.049(13)
O81 0.035(2) 0.031(2) 0.035(2) 0.019(2) 0.015(2) 0.020(2)
O82 0.060(4) 0.069(4) 0.076(4) 0.053(4) 0.041(3) 0.050(3)
C80 0.036(3) 0.032(3) 0.038(4) 0.021(3) 0.020(3) 0.022(3)
N8 0.073(5) 0.072(5) 0.067(5) 0.051(4) 0.048(4) 0.057(4)
C81 0.107(9) 0.125(10) 0.115(10) 0.090(9) 0.089(9) 0.091(9)
C82 0.074(9) 0.195(18) 0.163(16) 0.105(15) 0.053(10) 0.085(11)
C83 0.078(6) 0.069(6) 0.065(6) 0.050(5) 0.048(5) 0.050(5)
C84 0.144(11) 0.086(8) 0.057(6) 0.046(6) 0.060(7) 0.085(8)

loop_
_atom_type_symbol
_atom_type_description
_atom_type_scat_dispersion_real
_atom_type_scat_dispersion_imag
_atom_type_scat_source
Ta Ta -0.7052 6.5227 'International Tables Vol C Tables 4.2.6.8 and 6.1.1.4'
C C 0.0033 0.0016 'International Tables Vol C Tables 4.2.6.8 and 6.1.1.4'
H H 0.0000 0.0000 'International Tables Vol C Tables 4.2.6.8 and 6.1.1.4'
N N 0.0061 0.0033 'International Tables Vol C Tables 4.2.6.8 and 6.1.1.4'
O O 0.0106 0.0060 'International Tables Vol C Tables 4.2.6.8 and 6.1.1.4'

loop_
_geom_angle_atom_site_label_1
_geom_angle_atom_site_label_2
_geom_angle_atom_site_label_3
_geom_angle
_geom_angle_site_symmetry_1
_geom_angle_site_symmetry_3
_geom_angle_publ_flag
O5 Ta1 O4 94.69(19) . . ?
O5 Ta1 O1 95.47(18) . . ?
O4 Ta1 O1 91.96(18) . . ?
O5 Ta1 O51 97.3(2) . . ?
O4 Ta1 O51 166.15(18) . . ?
O1 Ta1 O51 93.68(19) . . ?
O5 Ta1 O11 89.86(19) . . ?
O4 Ta1 O11 85.29(18) . . ?
O1 Ta1 O11 174.20(18) . . ?
O51 Ta1 O11 87.90(19) . . ?
O5 Ta1 O21 172.42(19) . . ?
O4 Ta1 O21 83.88(18) . . ?
O1 Ta1 O21 92.02(18) . . ?
O51 Ta1 O21 83.29(19) . . ?
O11 Ta1 O21 82.6(2) . . ?
O2 Ta2 O1 96.41(17) . . ?
O2 Ta2 O6 92.07(19) . . ?
O1 Ta2 O6 96.49(18) . . ?
O2 Ta2 O61 165.41(18) . . ?
O1 Ta2 O61 96.17(18) . . ?
O6 Ta2 O61 93.84(19) . . ?
O2 Ta2 O31 85.26(19) . . ?
O1 Ta2 O31 88.87(19) . . ?
O6 Ta2 O31 174.25(18) . . ?
O61 Ta2 O31 87.6(2) . . ?
O2 Ta2 O41 83.58(18) . . ?
O1 Ta2 O41 171.71(18) . . ?
O6 Ta2 O41 91.79(19) . . ?
O61 Ta2 O41 82.90(18) . . ?
O31 Ta2 O41 82.9(2) . . ?
O3 Ta3 O2 92.94(18) . . ?
O3 Ta3 O5 96.03(19) . 2 ?
O2 Ta3 O5 93.20(18) . 2 ?
O3 Ta3 O71 95.4(2) . . ?
O2 Ta3 O71 169.27(19) . . ?
O5 Ta3 O71 92.59(19) 2 . ?
O3 Ta3 O32 92.5(2) . . ?
O2 Ta3 O32 85.05(18) . . ?
O5 Ta3 O32 171.35(19) 2 . ?
O71 Ta3 O32 87.88(19) . . ?
O3 Ta3 O42 175.19(18) . . ?
O2 Ta3 O42 83.93(18) . . ?
O5 Ta3 O42 87.81(19) 2 . ?
O71 Ta3 O42 87.3(2) . . ?
O32 Ta3 O42 83.6(2) . . ?
O4 Ta4 O6 95.41(18) . 2 ?
O4 Ta4 O3 93.86(18) . . ?
O6 Ta4 O3 96.30(19) 2 . ?
O4 Ta4 O81 164.90(18) . . ?
O6 Ta4 O81 96.86(19) 2 . ?
O3 Ta4 O81 93.51(19) . . ?
O4 Ta4 O12 84.57(18) . . ?
O6 Ta4 O12 90.6(2) 2 . ?
O3 Ta4 O12 173.00(19) . . ?
O81 Ta4 O12 86.52(19) . . ?
O4 Ta4 O22 83.56(18) . . ?
O6 Ta4 O22 173.9(2) 2 . ?
O3 Ta4 O22 89.8(2) . . ?
O81 Ta4 O22 83.30(19) . . ?
O12 Ta4 O22 83.3(2) . . ?
Ta2 O1 Ta1 145.9(2) . . ?
Ta2 O2 Ta3 143.4(2) . . ?
Ta3 O3 Ta4 147.1(2) . . ?
Ta4 O4 Ta1 144.2(2) . . ?
Ta1 O5 Ta3 147.3(2) . 2 ?
Ta4 O6 Ta2 147.0(2) 2 . ?
C10 O11 Ta1 135.9(5) . . ?
C10 O12 Ta4 138.2(4) . . ?
O11 C10 O12 123.3(6) . . ?
O11 C10 N1 119.2(6) . . ?
O12 C10 N1 117.4(6) . . ?
C10 N1 C11 120.6(7) . . ?
C10 N1 C13 120.7(7) . . ?
C11 N1 C13 118.7(7) . . ?
C12 C11 N1 108.1(12) . . ?
C14 C13 N1 107.8(9) . . ?
C20 O21 Ta1 136.1(4) . . ?
C20 O22 Ta4 134.4(4) . . ?
O21 C20 O22 124.5(6) . . ?
O21 C20 N2 118.0(6) . . ?
O22 C20 N2 117.4(6) . . ?
C20 N2 C21 121.2(6) . . ?
C20 N2 C23 120.4(6) . . ?
C21 N2 C23 118.2(6) . . ?
N2 C21 C22 112.2(8) . . ?
N2 C23 C24 111.9(8) . . ?
C30 O31 Ta2 134.6(4) . . ?
C30 O32 Ta3 137.9(4) . . ?
O32 C30 O31 122.8(6) . . ?
O32 C30 N3 119.1(6) . . ?
O31 C30 N3 118.0(6) . . ?
C30 N3 C31 120.2(6) . . ?
C30 N3 C33 121.0(6) . . ?
C31 N3 C33 118.7(6) . . ?
N3 C31 C32 111.5(7) . . ?
N3 C33 C34 112.9(7) . . ?
C40 O41 Ta2 137.3(4) . . ?
C40 O42 Ta3 134.4(4) . . ?
O42 C40 O41 123.9(6) . . ?
O42 C40 N4 118.9(6) . . ?
O41 C40 N4 117.2(6) . . ?
C40 N4 C41 120.3(6) . . ?
C40 N4 C43 118.9(6) . . ?
C41 N4 C43 120.6(6) . . ?
N4 C41 C42 113.0(7) . . ?
N4 C43 C44 114.8(7) . . ?
C50 O51 Ta1 149.3(5) . . ?
O52 C50 O51 121.1(8) . . ?
O52 C50 N5 123.2(7) . . ?
O51 C50 N5 115.7(7) . . ?
C50 N5 C53 119.8(8) . . ?
C50 N5 C51 117.2(7) . . ?
C53 N5 C51 118.5(8) . . ?
C52 C51 N5 77(2) . . ?
C54 C53 N5 109.1(9) . . ?
C60 O61 Ta2 149.2(5) . . ?
O62 C60 N6 124.6(7) . . ?
O62 C60 O61 122.2(7) . . ?
N6 C60 O61 113.1(6) . . ?
C60 N6 C63 119.6(7) . . ?
C60 N6 C61 124.0(7) . . ?
C63 N6 C61 114.3(8) . . ?
C62 C61 N6 102.7(15) . . ?
C64 C63 N6 114.8(10) . . ?
C70 O71 Ta3 171.7(5) . . ?
O72 C70 O71 122.1(8) . . ?
O72 C70 N7 123.6(8) . . ?
O71 C70 N7 114.3(7) . . ?
C70 N7 C73 118.2(9) . . ?
C70 N7 C71 122.4(7) . . ?
C73 N7 C71 119.1(9) . . ?
C72 C71 N7 112.6(15) . . ?
C74 C73 N7 112.6(13) . . ?
C80 O81 Ta4 145.2(4) . . ?
O82 C80 N8 123.1(6) . . ?
O82 C80 O81 122.7(6) . . ?
N8 C80 O81 114.2(6) . . ?
C80 N8 C83 118.7(7) . . ?
C80 N8 C81 122.5(7) . . ?
C83 N8 C81 118.8(7) . . ?
N8 C81 C82 113.1(11) . . ?
N8 C83 C84 113.4(8) . . ?

loop_
_geom_bond_atom_site_label_1
_geom_bond_atom_site_label_2
_geom_bond_distance
_geom_bond_site_symmetry_2
_geom_bond_publ_flag
Ta1 O5 1.884(4) . ?
Ta1 O4 1.895(4) . ?
Ta1 O1 1.912(4) . ?
Ta1 O51 1.951(4) . ?
Ta1 O11 2.083(4) . ?
Ta1 O21 2.110(4) . ?
Ta2 O2 1.892(4) . ?
Ta2 O1 1.894(4) . ?
Ta2 O6 1.926(4) . ?
Ta2 O61 1.953(4) . ?
Ta2 O31 2.080(5) . ?
Ta2 O41 2.106(5) . ?
Ta3 O3 1.893(4) . ?
Ta3 O2 1.906(4) . ?
Ta3 O5 1.924(5) 2 ?
Ta3 O71 1.939(4) . ?
Ta3 O32 2.081(5) . ?
Ta3 O42 2.095(5) . ?
Ta4 O4 1.892(4) . ?
Ta4 O6 1.897(5) 2 ?
Ta4 O3 1.910(4) . ?
Ta4 O81 1.953(4) . ?
Ta4 O12 2.073(5) . ?
Ta4 O22 2.114(5) . ?
O5 Ta3 1.924(5) 2 ?
O6 Ta4 1.897(5) 2 ?
O11 C10 1.274(8) . ?
O12 C10 1.284(8) . ?
C10 N1 1.308(9) . ?
N1 C11 1.501(12) . ?
N1 C13 1.534(11) . ?
C11 C12 1.487(18) . ?
C13 C14 1.457(15) . ?
O21 C20 1.268(8) . ?
O22 C20 1.284(8) . ?
C20 N2 1.346(8) . ?
N2 C21 1.452(9) . ?
N2 C23 1.487(9) . ?
C21 C22 1.505(13) . ?
C23 C24 1.495(13) . ?
O31 C30 1.288(8) . ?
O32 C30 1.281(8) . ?
C30 N3 1.319(8) . ?
N3 C31 1.470(9) . ?
N3 C33 1.475(9) . ?
C31 C32 1.526(12) . ?
C33 C34 1.480(12) . ?
O41 C40 1.296(8) . ?
O42 C40 1.272(8) . ?
C40 N4 1.341(8) . ?
N4 C41 1.452(9) . ?
N4 C43 1.467(9) . ?
C41 C42 1.526(13) . ?
C43 C44 1.478(13) . ?
O51 C50 1.325(8) . ?
O52 C50 1.204(9) . ?
C50 N5 1.340(10) . ?
N5 C53 1.486(11) . ?
N5 C51 1.84(2) . ?
C51 C52 1.22(2) . ?
C53 C54 1.474(16) . ?
O61 C60 1.345(8) . ?
O62 C60 1.193(9) . ?
C60 N6 1.339(10) . ?
N6 C63 1.463(11) . ?
N6 C61 1.568(16) . ?
C61 C62 1.282(19) . ?
C63 C64 1.456(15) . ?
O71 C70 1.314(9) . ?
O72 C70 1.222(10) . ?
C70 N7 1.326(11) . ?
N7 C73 1.474(12) . ?
N7 C71 1.501(14) . ?
C71 C72 1.40(2) . ?
C73 C74 1.43(2) . ?
O81 C80 1.346(7) . ?
O82 C80 1.226(8) . ?
C80 N8 1.334(9) . ?
N8 C83 1.455(10) . ?
N8 C81 1.489(12) . ?
C81 C82 1.490(19) . ?
C83 C84 1.535(14) . ?
